data_1573466
loop_
_publ_author_name
'Parganiha, Devendra'
'Thorat, Raviraj Ananda'
'Dhumale, Ashwini Dilip'
'Upadhyay, Yagya Dutt'
'Jha, Raushan Kumar'
'Raju, Saravanan'
'Kumar, Sangit'

_publ_section_title
;
 Substrate NOBINAc ligand affinity for PdII-catalyzed enantioselective
 C--H activation over reactive \b-C--H bonds in ferrocenyl amines
;
_journal_name_full 'Chemical Science'
_journal_paper_doi 10.1039/D4SC06867J
_journal_year 2025
_chemical_formula_moiety 'C27 H22 F3 Fe N O2 S'
_chemical_formula_sum 'C27 H22 F3 Fe N O2 S'
_chemical_formula_weight 537.36
_space_group_crystal_system orthorhombic
_space_group_IT_number 19
_space_group_name_Hall 'P 2ac 2ab'
_space_group_name_H-M_alt 'P 21 21 21'
_atom_sites_solution_hydrogens geom
_atom_sites_solution_primary dual
_audit_block_doi 10.5517/ccdc.csd.cc2jsv4b
_audit_creation_method SHELXL-2019/2
_audit_update_record
;
2024-04-11 deposited with the CCDC.	2024-12-13 downloaded from the CCDC.
;
_cell_angle_alpha 90
_cell_angle_beta 90
_cell_angle_gamma 90
_cell_formula_units_Z 4
_cell_length_a 9.5134(15)
_cell_length_b 9.8740(15)
_cell_length_c 24.656(4)
_cell_measurement_reflns_used 8242
_cell_measurement_temperature 140(2)
_cell_measurement_theta_max 64.81
_cell_measurement_theta_min 4.82
_cell_volume 2316.1(6)
_computing_cell_refinement 'SAINT V8.40B (?, 2016)'
_computing_data_reduction 'SAINT V8.40B (?, 2016)'
_computing_molecular_graphics 'Olex2 1.5-beta (Dolomanov et al., 2009)'
_computing_publication_material 'Olex2 1.5-beta (Dolomanov et al., 2009)'
_computing_structure_refinement 'SHELXL-2019/2 (Sheldrick, 2019)'
_computing_structure_solution 'SHELXT 2018/2 (Sheldrick, 2018)'
_diffrn_ambient_temperature 140(2)
_diffrn_measured_fraction_theta_full 0.986
_diffrn_measured_fraction_theta_max 0.986
_diffrn_measurement_device_type 'Bruker APEX-II CCD'
_diffrn_measurement_method '\f and \w scans'
_diffrn_radiation_type CuK\a
_diffrn_radiation_wavelength 1.54178
_diffrn_reflns_av_R_equivalents 0.1272
_diffrn_reflns_av_unetI/netI 0.0602
_diffrn_reflns_Laue_measured_fraction_full 0.986
_diffrn_reflns_Laue_measured_fraction_max 0.986
_diffrn_reflns_limit_h_max 11
_diffrn_reflns_limit_h_min -11
_diffrn_reflns_limit_k_max 11
_diffrn_reflns_limit_k_min -11
_diffrn_reflns_limit_l_max 28
_diffrn_reflns_limit_l_min -28
_diffrn_reflns_number 41812
_diffrn_reflns_point_group_measured_fraction_full 0.979
_diffrn_reflns_point_group_measured_fraction_max 0.979
_diffrn_reflns_theta_full 63.685
_diffrn_reflns_theta_max 63.685
_diffrn_reflns_theta_min 4.824
_exptl_absorpt_coefficient_mu 6.509
_exptl_absorpt_correction_T_max 0.7354
_exptl_absorpt_correction_T_min 0.3714
_exptl_absorpt_correction_type none
_exptl_absorpt_process_details
;
Olex2 1.5-beta
(compiled 2023.03.06 svn.rbb2c1857 for OlexSys, GUI svn.r6748)
;
_exptl_crystal_colour red
_exptl_crystal_density_diffrn 1.541
_exptl_crystal_description needle
_exptl_crystal_F_000 1104
_exptl_crystal_size_max 0.122
_exptl_crystal_size_mid 0.021
_exptl_crystal_size_min 0.015
_refine_diff_density_max 1.725
_refine_diff_density_min -1.005
_refine_diff_density_rms 0.176
_refine_ls_abs_structure_details
;
 Refined as an inversion twin.
;
_refine_ls_abs_structure_Flack 0.12(2)
_refine_ls_extinction_method none
_refine_ls_goodness_of_fit_ref 1.115
_refine_ls_hydrogen_treatment constr
_refine_ls_matrix_type full
_refine_ls_number_parameters 321
_refine_ls_number_reflns 3728
_refine_ls_number_restraints 20
_refine_ls_restrained_S_all 1.112
_refine_ls_R_factor_all 0.1008
_refine_ls_R_factor_gt 0.0940
_refine_ls_shift/su_max 0.000
_refine_ls_shift/su_mean 0.000
_refine_ls_structure_factor_coef Fsqd
_refine_ls_weighting_details 'w=1/[\s^2^(Fo^2^)+(0.1554P)^2^+16.3155P] where P=(Fo^2^+2Fc^2^)/3'
_refine_ls_weighting_scheme calc
_refine_ls_wR_factor_gt 0.2625
_refine_ls_wR_factor_ref 0.2680
_reflns_Friedel_coverage 0.723
_reflns_Friedel_fraction_full 0.970
_reflns_Friedel_fraction_max 0.970
_reflns_number_gt 3371
_reflns_number_total 3728
_reflns_threshold_expression 'I > 2\s(I)'
_cod_data_source_file d4sc06867j2.cif
_cod_data_source_block 3a_Sp
_cod_original_cell_volume 2316.1(7)
_cod_database_code 1573466
_shelx_shelxl_version_number 2019/2
_shelx_space_group_comment
;
The symmetry employed for this shelxl refinement is uniquely defined
by the following loop, which should always be used as a source of
symmetry information in preference to the above space-group names.
They are only intended as comments.
;

loop_
_space_group_symop_operation_xyz
'x, y, z'
'-x+1/2, -y, z+1/2'
'-x, y+1/2, -z+1/2'
'x+1/2, -y+1/2, -z'

loop_
_atom_site_label
_atom_site_type_symbol
_atom_site_fract_x
_atom_site_fract_y
_atom_site_fract_z
_atom_site_U_iso_or_equiv
_atom_site_adp_type
_atom_site_occupancy
_atom_site_site_symmetry_order
_atom_site_calc_flag
_atom_site_refinement_flags_posn
_atom_site_refinement_flags_adp
_atom_site_refinement_flags_occupancy
_atom_site_disorder_assembly
_atom_site_disorder_group
Fe1 Fe 0.7428(2) 0.51617(18) 0.61681(8) 0.0225(6) Uani 1 1 d . U . . .
S1 S 0.2875(3) 0.4310(3) 0.54840(14) 0.0270(8) Uani 1 1 d . U . . .
F1 F 0.1234(9) 0.5880(9) 0.4925(4) 0.037(2) Uani 1 1 d . . . . .
F2 F 0.0823(10) 0.3734(11) 0.4817(5) 0.052(3) Uani 1 1 d . . . . .
F3 F 0.2633(9) 0.4686(10) 0.4443(3) 0.045(2) Uani 1 1 d . . . . .
O1 O 0.1939(11) 0.4552(10) 0.5924(4) 0.037(2) Uani 1 1 d . U . . .
O2A O 0.345(2) 0.3009(16) 0.5361(19) 0.030(5) Uani 0.82(12) 1 d . U P A 1
O2B O 0.353(10) 0.308(8) 0.556(7) 0.030(5) Uani 0.18(12) 1 d . U P A 2
N1 N 0.4057(11) 0.5430(11) 0.5474(5) 0.027(2) Uani 1 1 d . . . . .
C1 C 0.6537(13) 0.5882(12) 0.5485(6) 0.022(3) Uani 1 1 d . . . . .
C2 C 0.8026(14) 0.5697(14) 0.5400(6) 0.026(3) Uani 1 1 d . U . . .
H2 H 0.846099 0.512854 0.513772 0.031 Uiso 1 1 calc R U . . .
C3 C 0.8712(16) 0.6540(15) 0.5788(6) 0.029(3) Uani 1 1 d . . . . .
H3 H 0.970134 0.663604 0.582495 0.035 Uiso 1 1 calc R U . . .
C4 C 0.7703(13) 0.7209(13) 0.6107(5) 0.025(3) Uani 1 1 d . . . . .
H4 H 0.789308 0.779890 0.640243 0.030 Uiso 1 1 calc R U . . .
C5 C 0.6318(14) 0.6838(13) 0.5906(5) 0.020(3) Uani 1 1 d . . . . .
C6 C 0.6365(18) 0.4247(16) 0.6772(7) 0.039(4) Uani 1 1 d . . . . .
H6 H 0.550608 0.458093 0.691599 0.046 Uiso 1 1 calc R U . . .
C7 C 0.6504(16) 0.3319(16) 0.6326(7) 0.039(3) Uani 1 1 d . U . . .
H7 H 0.576196 0.290129 0.613007 0.047 Uiso 1 1 calc R U . . .
C8 C 0.7980(16) 0.3148(15) 0.6235(7) 0.037(2) Uani 1 1 d . U . . .
H8 H 0.840049 0.260791 0.596037 0.045 Uiso 1 1 calc R U . . .
C9 C 0.8709(17) 0.3942(15) 0.6634(7) 0.036(2) Uani 1 1 d . U . . .
H9 H 0.970001 0.402099 0.666816 0.043 Uiso 1 1 calc R U . . .
C10 C 0.7718(18) 0.4574(15) 0.6959(6) 0.040(3) Uani 1 1 d . U . . .
H10 H 0.792239 0.513904 0.726135 0.047 Uiso 1 1 calc R U . . .
C11 C 0.5360(13) 0.5251(15) 0.5154(6) 0.028(3) Uani 1 1 d . . . . .
H11A H 0.527499 0.570931 0.479792 0.033 Uiso 1 1 calc R U . . .
H11B H 0.554730 0.427730 0.509064 0.033 Uiso 1 1 calc R U . . .
C12 C 0.3795(13) 0.6819(12) 0.5644(6) 0.020(3) Uani 1 1 d . . . . .
H12A H 0.285647 0.687424 0.581537 0.024 Uiso 1 1 calc R U . . .
H12B H 0.379083 0.741413 0.532055 0.024 Uiso 1 1 calc R U . . .
C13 C 0.4899(14) 0.7322(14) 0.6042(5) 0.024(3) Uani 1 1 d . . . . .
C14 C 0.4560(13) 0.8224(13) 0.6419(6) 0.022(3) Uani 1 1 d . . . . .
C15 C 0.3099(13) 0.8854(13) 0.6445(5) 0.022(3) Uani 1 1 d . . . . .
C16 C 0.2027(15) 0.8220(15) 0.6744(6) 0.029(3) Uani 1 1 d . . . . .
H16 H 0.221014 0.739307 0.692806 0.035 Uiso 1 1 calc R U . . .
C17 C 0.0671(15) 0.8815(18) 0.6770(6) 0.036(4) Uani 1 1 d . . . . .
H17 H -0.007124 0.836882 0.695538 0.044 Uiso 1 1 calc R U . . .
C18 C 0.0446(14) 1.0039(18) 0.6526(6) 0.035(3) Uani 1 1 d . . . . .
H18 H -0.045334 1.044972 0.655929 0.043 Uiso 1 1 calc R U . . .
C19 C 0.1482(16) 1.0710(17) 0.6229(7) 0.041(4) Uani 1 1 d . . . . .
H19 H 0.129416 1.155238 0.605772 0.049 Uiso 1 1 calc R U . . .
C20 C 0.2831(14) 1.0092(14) 0.6191(6) 0.030(3) Uani 1 1 d . . . . .
H20 H 0.355593 1.052526 0.599000 0.036 Uiso 1 1 calc R U . . .
C21 C 0.5557(13) 0.8735(13) 0.6844(5) 0.021(3) Uani 1 1 d . . . . .
C22 C 0.6005(15) 0.7818(15) 0.7250(5) 0.026(3) Uani 1 1 d . . . . .
H22 H 0.566942 0.691176 0.725367 0.031 Uiso 1 1 calc R U . . .
C23 C 0.6964(15) 0.8276(17) 0.7652(6) 0.034(4) Uani 1 1 d . . . . .
H23 H 0.728651 0.767377 0.792575 0.041 Uiso 1 1 calc R U . . .
C24 C 0.7424(15) 0.9600(14) 0.7642(6) 0.031(3) Uani 1 1 d . . . . .
H24 H 0.806960 0.989677 0.791098 0.038 Uiso 1 1 calc R U . . .
C25 C 0.6973(16) 1.0507(16) 0.7253(6) 0.034(3) Uani 1 1 d . . . . .
H25 H 0.730014 1.141656 0.725119 0.041 Uiso 1 1 calc R U . . .
C26 C 0.6011(13) 1.0042(13) 0.6859(5) 0.024(3) Uani 1 1 d . . . . .
H26 H 0.566950 1.066183 0.659589 0.029 Uiso 1 1 calc R U . . .
C27 C 0.1809(14) 0.4684(15) 0.4879(6) 0.030(3) Uani 1 1 d . . . . .

loop_
_atom_site_aniso_label
_atom_site_aniso_U_11
_atom_site_aniso_U_22
_atom_site_aniso_U_33
_atom_site_aniso_U_23
_atom_site_aniso_U_13
_atom_site_aniso_U_12
Fe1 0.0191(10) 0.0164(9) 0.0321(10) 0.0025(8) 0.0009(8) 0.0007(8)
S1 0.0222(16) 0.0208(15) 0.0380(18) 0.0004(13) 0.0001(13) -0.0012(12)
F1 0.031(4) 0.027(4) 0.055(5) -0.001(4) -0.007(4) 0.010(4)
F2 0.028(5) 0.054(6) 0.073(7) -0.010(5) -0.007(5) -0.013(4)
F3 0.037(4) 0.059(6) 0.040(5) -0.010(4) 0.004(4) -0.003(5)
O1 0.038(5) 0.037(5) 0.037(5) 0.004(4) 0.007(3) 0.002(4)
O2A 0.035(6) 0.014(3) 0.041(13) -0.002(5) -0.007(9) -0.005(3)
O2B 0.035(6) 0.014(3) 0.041(13) -0.002(5) -0.007(9) -0.005(3)
N1 0.024(6) 0.020(6) 0.038(6) -0.005(5) -0.002(5) 0.001(5)
C1 0.020(6) 0.011(6) 0.035(7) 0.003(5) 0.001(5) 0.005(5)
C2 0.021(6) 0.026(6) 0.031(3) -0.003(4) 0.004(4) -0.004(5)
C3 0.029(7) 0.025(8) 0.034(8) 0.000(6) 0.005(6) -0.002(6)
C4 0.019(6) 0.031(7) 0.026(6) 0.004(5) -0.002(6) -0.002(5)
C5 0.020(6) 0.013(6) 0.026(7) -0.002(5) -0.002(5) -0.001(5)
C6 0.044(9) 0.027(8) 0.044(9) 0.003(7) 0.006(7) 0.009(7)
C7 0.032(5) 0.023(5) 0.062(8) 0.015(5) -0.001(6) -0.006(4)
C8 0.034(5) 0.020(3) 0.058(6) 0.005(3) -0.008(6) 0.010(5)
C9 0.033(5) 0.018(7) 0.056(6) 0.012(4) -0.007(4) 0.002(4)
C10 0.049(8) 0.031(7) 0.038(3) 0.014(4) -0.004(4) 0.008(6)
C11 0.022(6) 0.028(7) 0.033(7) -0.001(6) 0.003(5) -0.004(6)
C12 0.013(6) 0.008(6) 0.040(8) -0.002(5) -0.003(5) 0.000(5)
C13 0.021(6) 0.026(7) 0.025(7) 0.002(5) -0.001(5) 0.008(5)
C14 0.020(6) 0.013(6) 0.034(7) 0.002(5) 0.002(5) 0.002(5)
C15 0.018(6) 0.021(6) 0.028(7) -0.006(5) -0.004(5) 0.002(5)
C16 0.026(7) 0.030(7) 0.032(7) 0.001(6) 0.003(6) 0.000(6)
C17 0.017(7) 0.053(10) 0.039(8) -0.003(7) 0.002(6) -0.009(7)
C18 0.019(6) 0.047(9) 0.041(8) -0.011(7) -0.001(6) 0.003(7)
C19 0.035(8) 0.035(8) 0.052(10) -0.003(7) -0.020(7) 0.012(7)
C20 0.023(6) 0.026(7) 0.041(7) 0.009(6) -0.002(6) 0.003(6)
C21 0.020(6) 0.017(6) 0.028(7) -0.002(5) -0.003(5) 0.004(5)
C22 0.029(7) 0.025(7) 0.025(7) -0.003(5) -0.002(6) -0.001(6)
C23 0.026(7) 0.054(10) 0.022(7) 0.000(6) -0.005(6) 0.016(7)
C24 0.020(6) 0.035(8) 0.039(7) -0.003(6) -0.010(6) 0.004(6)
C25 0.033(7) 0.036(8) 0.035(8) -0.009(6) -0.006(6) -0.007(7)
C26 0.028(6) 0.013(6) 0.032(7) 0.003(6) -0.007(5) -0.002(5)
C27 0.026(6) 0.026(7) 0.038(8) -0.009(6) -0.002(6) -0.003(6)

loop_
_atom_type_symbol
_atom_type_description
_atom_type_scat_dispersion_real
_atom_type_scat_dispersion_imag
_atom_type_scat_source
C C 0.0181 0.0091 'International Tables Vol C Tables 4.2.6.8 and 6.1.1.4'
H H 0.0000 0.0000 'International Tables Vol C Tables 4.2.6.8 and 6.1.1.4'
F F 0.0727 0.0534 'International Tables Vol C Tables 4.2.6.8 and 6.1.1.4'
Fe Fe -1.1336 3.1974 'International Tables Vol C Tables 4.2.6.8 and 6.1.1.4'
N N 0.0311 0.0180 'International Tables Vol C Tables 4.2.6.8 and 6.1.1.4'
O O 0.0492 0.0322 'International Tables Vol C Tables 4.2.6.8 and 6.1.1.4'
S S 0.3331 0.5567 'International Tables Vol C Tables 4.2.6.8 and 6.1.1.4'

loop_
_citation_id
_citation_doi
_citation_year
1 10.26434/chemrxiv-2024-zm3t1 2024

loop_
_geom_angle_atom_site_label_1
_geom_angle_atom_site_label_2
_geom_angle_atom_site_label_3
_geom_angle
_geom_angle_site_symmetry_1
_geom_angle_site_symmetry_3
_geom_angle_publ_flag
C6 Fe1 C1 124.4(6) . . ?
C6 Fe1 C4 124.2(6) . . ?
C1 Fe1 C4 69.1(5) . . ?
C6 Fe1 C2 160.0(6) . . ?
C1 Fe1 C2 41.6(5) . . ?
C4 Fe1 C2 69.0(5) . . ?
C6 Fe1 C10 40.4(7) . . ?
C1 Fe1 C10 161.8(6) . . ?
C4 Fe1 C10 109.4(6) . . ?
C2 Fe1 C10 156.1(6) . . ?
C6 Fe1 C3 158.9(7) . . ?
C1 Fe1 C3 68.6(6) . . ?
C4 Fe1 C3 40.1(6) . . ?
C2 Fe1 C3 40.7(6) . . ?
C10 Fe1 C3 122.7(7) . . ?
C6 Fe1 C7 41.3(7) . . ?
C1 Fe1 C7 106.9(6) . . ?
C4 Fe1 C7 160.6(6) . . ?
C2 Fe1 C7 121.5(6) . . ?
C10 Fe1 C7 68.2(7) . . ?
C3 Fe1 C7 157.8(7) . . ?
C6 Fe1 C9 67.9(6) . . ?
C1 Fe1 C9 156.9(6) . . ?
C4 Fe1 C9 122.9(6) . . ?
C2 Fe1 C9 120.1(6) . . ?
C10 Fe1 C9 39.4(7) . . ?
C3 Fe1 C9 106.8(6) . . ?
C7 Fe1 C9 68.3(6) . . ?
C6 Fe1 C8 68.7(7) . . ?
C1 Fe1 C8 120.9(6) . . ?
C4 Fe1 C8 157.9(6) . . ?
C2 Fe1 C8 104.6(6) . . ?
C10 Fe1 C8 67.5(7) . . ?
C3 Fe1 C8 121.5(6) . . ?
C7 Fe1 C8 40.7(6) . . ?
C9 Fe1 C8 40.7(6) . . ?
C6 Fe1 C5 109.5(6) . . ?
C1 Fe1 C5 40.6(5) . . ?
C4 Fe1 C5 41.5(5) . . ?
C2 Fe1 C5 69.3(5) . . ?
C10 Fe1 C5 126.3(6) . . ?
C3 Fe1 C5 68.3(5) . . ?
C7 Fe1 C5 123.3(6) . . ?
C9 Fe1 C5 160.7(6) . . ?
C8 Fe1 C5 157.9(6) . . ?
O2B S1 O1 109(7) . . ?
O1 S1 O2A 123.5(14) . . ?
O2B S1 N1 108(4) . . ?
O1 S1 N1 109.9(6) . . ?
O2A S1 N1 110.6(9) . . ?
O2B S1 C27 122(6) . . ?
O1 S1 C27 103.8(6) . . ?
O2A S1 C27 103(2) . . ?
N1 S1 C27 103.9(6) . . ?
C12 N1 C11 114.1(11) . . ?
C12 N1 S1 122.3(9) . . ?
C11 N1 S1 121.4(9) . . ?
C5 C1 C2 109.6(12) . . ?
C5 C1 C11 123.9(11) . . ?
C2 C1 C11 126.3(12) . . ?
C5 C1 Fe1 71.7(8) . . ?
C2 C1 Fe1 70.4(8) . . ?
C11 C1 Fe1 128.0(9) . . ?
C3 C2 C1 106.1(13) . . ?
C3 C2 Fe1 69.9(8) . . ?
C1 C2 Fe1 67.9(8) . . ?
C3 C2 H2 127.0 . . ?
C1 C2 H2 127.0 . . ?
Fe1 C2 H2 126.7 . . ?
C4 C3 C2 109.7(13) . . ?
C4 C3 Fe1 69.5(8) . . ?
C2 C3 Fe1 69.4(8) . . ?
C4 C3 H3 125.1 . . ?
C2 C3 H3 125.1 . . ?
Fe1 C3 H3 127.6 . . ?
C3 C4 C5 108.0(12) . . ?
C3 C4 Fe1 70.4(8) . . ?
C5 C4 Fe1 70.1(7) . . ?
C3 C4 H4 126.0 . . ?
C5 C4 H4 126.0 . . ?
Fe1 C4 H4 125.1 . . ?
C1 C5 C4 106.4(11) . . ?
C1 C5 C13 121.2(12) . . ?
C4 C5 C13 132.2(12) . . ?
C1 C5 Fe1 67.7(7) . . ?
C4 C5 Fe1 68.4(7) . . ?
C13 C5 Fe1 131.1(10) . . ?
C10 C6 C7 108.3(15) . . ?
C10 C6 Fe1 71.3(10) . . ?
C7 C6 Fe1 70.9(9) . . ?
C10 C6 H6 125.9 . . ?
C7 C6 H6 125.9 . . ?
Fe1 C6 H6 123.5 . . ?
C8 C7 C6 106.6(15) . . ?
C8 C7 Fe1 69.9(9) . . ?
C6 C7 Fe1 67.7(10) . . ?
C8 C7 H7 126.7 . . ?
C6 C7 H7 126.7 . . ?
Fe1 C7 H7 127.2 . . ?
C7 C8 C9 107.5(15) . . ?
C7 C8 Fe1 69.5(9) . . ?
C9 C8 Fe1 69.6(8) . . ?
C7 C8 H8 126.2 . . ?
C9 C8 H8 126.2 . . ?
Fe1 C8 H8 126.3 . . ?
C10 C9 C8 108.3(14) . . ?
C10 C9 Fe1 70.0(9) . . ?
C8 C9 Fe1 69.7(8) . . ?
C10 C9 H9 125.8 . . ?
C8 C9 H9 125.8 . . ?
Fe1 C9 H9 126.1 . . ?
C9 C10 C6 109.2(15) . . ?
C9 C10 Fe1 70.6(9) . . ?
C6 C10 Fe1 68.3(9) . . ?
C9 C10 H10 125.4 . . ?
C6 C10 H10 125.4 . . ?
Fe1 C10 H10 127.3 . . ?
N1 C11 C1 106.3(11) . . ?
N1 C11 H11A 110.5 . . ?
C1 C11 H11A 110.5 . . ?
N1 C11 H11B 110.5 . . ?
C1 C11 H11B 110.5 . . ?
H11A C11 H11B 108.7 . . ?
N1 C12 C13 112.0(11) . . ?
N1 C12 H12A 109.2 . . ?
C13 C12 H12A 109.2 . . ?
N1 C12 H12B 109.2 . . ?
C13 C12 H12B 109.2 . . ?
H12A C12 H12B 107.9 . . ?
C14 C13 C5 126.9(13) . . ?
C14 C13 C12 120.3(11) . . ?
C5 C13 C12 112.4(11) . . ?
C13 C14 C21 124.1(12) . . ?
C13 C14 C15 121.7(12) . . ?
C21 C14 C15 114.2(11) . . ?
C20 C15 C16 119.6(12) . . ?
C20 C15 C14 120.3(12) . . ?
C16 C15 C14 120.1(12) . . ?
C15 C16 C17 119.9(13) . . ?
C15 C16 H16 120.1 . . ?
C17 C16 H16 120.1 . . ?
C18 C17 C16 119.3(14) . . ?
C18 C17 H17 120.4 . . ?
C16 C17 H17 120.4 . . ?
C17 C18 C19 122.6(14) . . ?
C17 C18 H18 118.7 . . ?
C19 C18 H18 118.7 . . ?
C18 C19 C20 118.0(14) . . ?
C18 C19 H19 121.0 . . ?
C20 C19 H19 121.0 . . ?
C15 C20 C19 120.6(13) . . ?
C15 C20 H20 119.7 . . ?
C19 C20 H20 119.7 . . ?
C26 C21 C22 119.4(12) . . ?
C26 C21 C14 122.7(12) . . ?
C22 C21 C14 117.9(12) . . ?
C21 C22 C23 118.9(13) . . ?
C21 C22 H22 120.6 . . ?
C23 C22 H22 120.6 . . ?
C24 C23 C22 119.5(13) . . ?
C24 C23 H23 120.2 . . ?
C22 C23 H23 120.2 . . ?
C23 C24 C25 122.0(13) . . ?
C23 C24 H24 119.0 . . ?
C25 C24 H24 119.0 . . ?
C24 C25 C26 117.9(14) . . ?
C24 C25 H25 121.1 . . ?
C26 C25 H25 121.1 . . ?
C21 C26 C25 122.3(13) . . ?
C21 C26 H26 118.9 . . ?
C25 C26 H26 118.9 . . ?
F1 C27 F3 108.4(12) . . ?
F1 C27 F2 110.6(11) . . ?
F3 C27 F2 108.8(11) . . ?
F1 C27 S1 109.9(10) . . ?
F3 C27 S1 109.3(9) . . ?
F2 C27 S1 109.8(11) . . ?

loop_
_geom_bond_atom_site_label_1
_geom_bond_atom_site_label_2
_geom_bond_distance
_geom_bond_site_symmetry_2
_geom_bond_publ_flag
Fe1 C6 2.014(17) . ?
Fe1 C1 2.014(14) . ?
Fe1 C4 2.044(13) . ?
Fe1 C2 2.048(14) . ?
Fe1 C10 2.054(14) . ?
Fe1 C3 2.056(15) . ?
Fe1 C7 2.058(16) . ?
Fe1 C9 2.062(15) . ?
Fe1 C8 2.063(14) . ?
Fe1 C5 2.067(13) . ?
S1 O2B 1.38(7) . ?
S1 O1 1.424(11) . ?
S1 O2A 1.430(18) . ?
S1 N1 1.577(11) . ?
S1 C27 1.842(15) . ?
F1 C27 1.307(17) . ?
F2 C27 1.335(17) . ?
F3 C27 1.331(17) . ?
N1 C12 1.455(16) . ?
N1 C11 1.481(17) . ?
C1 C5 1.418(19) . ?
C1 C2 1.444(18) . ?
C1 C11 1.520(18) . ?
C2 C3 1.43(2) . ?
C2 H2 0.9500 . ?
C3 C4 1.41(2) . ?
C3 H3 0.9500 . ?
C4 C5 1.455(18) . ?
C4 H4 0.9500 . ?
C5 C13 1.470(18) . ?
C6 C10 1.41(2) . ?
C6 C7 1.44(2) . ?
C6 H6 0.9500 . ?
C7 C8 1.43(2) . ?
C7 H7 0.9500 . ?
C8 C9 1.44(2) . ?
C8 H8 0.9500 . ?
C9 C10 1.39(2) . ?
C9 H9 0.9500 . ?
C10 H10 0.9500 . ?
C11 H11A 0.9900 . ?
C11 H11B 0.9900 . ?
C12 C13 1.521(18) . ?
C12 H12A 0.9900 . ?
C12 H12B 0.9900 . ?
C13 C14 1.328(19) . ?
C14 C21 1.500(19) . ?
C14 C15 1.524(17) . ?
C15 C20 1.397(19) . ?
C15 C16 1.41(2) . ?
C16 C17 1.42(2) . ?
C16 H16 0.9500 . ?
C17 C18 1.37(2) . ?
C17 H17 0.9500 . ?
C18 C19 1.39(2) . ?
C18 H18 0.9500 . ?
C19 C20 1.424(19) . ?
C19 H19 0.9500 . ?
C20 H20 0.9500 . ?
C21 C26 1.361(18) . ?
C21 C22 1.416(19) . ?
C22 C23 1.42(2) . ?
C22 H22 0.9500 . ?
C23 C24 1.38(2) . ?
C23 H23 0.9500 . ?
C24 C25 1.38(2) . ?
C24 H24 0.9500 . ?
C25 C26 1.412(19) . ?
C25 H25 0.9500 . ?
C26 H26 0.9500 . ?

loop_
_geom_torsion_atom_site_label_1
_geom_torsion_atom_site_label_2
_geom_torsion_atom_site_label_3
_geom_torsion_atom_site_label_4
_geom_torsion
_geom_torsion_site_symmetry_1
_geom_torsion_site_symmetry_2
_geom_torsion_site_symmetry_3
_geom_torsion_site_symmetry_4
_geom_torsion_publ_flag
O2B S1 N1 C12 -152(7) . . . . ?
O1 S1 N1 C12 -33.2(13) . . . . ?
O2A S1 N1 C12 -173(2) . . . . ?
C27 S1 N1 C12 77.4(12) . . . . ?
O2B S1 N1 C11 46(7) . . . . ?
O1 S1 N1 C11 164.5(10) . . . . ?
O2A S1 N1 C11 25(2) . . . . ?
C27 S1 N1 C11 -85.0(11) . . . . ?
C5 C1 C2 C3 1.4(17) . . . . ?
C11 C1 C2 C3 176.8(12) . . . . ?
Fe1 C1 C2 C3 -59.9(10) . . . . ?
C5 C1 C2 Fe1 61.3(10) . . . . ?
C11 C1 C2 Fe1 -123.3(14) . . . . ?
C1 C2 C3 C4 0.8(16) . . . . ?
Fe1 C2 C3 C4 -57.8(10) . . . . ?
C1 C2 C3 Fe1 58.6(10) . . . . ?
C2 C3 C4 C5 -2.6(15) . . . . ?
Fe1 C3 C4 C5 -60.3(9) . . . . ?
C2 C3 C4 Fe1 57.7(10) . . . . ?
C2 C1 C5 C4 -2.9(16) . . . . ?
C11 C1 C5 C4 -178.5(12) . . . . ?
Fe1 C1 C5 C4 57.6(9) . . . . ?
C2 C1 C5 C13 173.9(12) . . . . ?
C11 C1 C5 C13 -2(2) . . . . ?
Fe1 C1 C5 C13 -125.6(12) . . . . ?
C2 C1 C5 Fe1 -60.5(10) . . . . ?
C11 C1 C5 Fe1 123.9(13) . . . . ?
C3 C4 C5 C1 3.4(14) . . . . ?
Fe1 C4 C5 C1 -57.1(9) . . . . ?
C3 C4 C5 C13 -173.0(15) . . . . ?
Fe1 C4 C5 C13 126.6(15) . . . . ?
C3 C4 C5 Fe1 60.5(9) . . . . ?
C10 C6 C7 C8 -2.6(19) . . . . ?
Fe1 C6 C7 C8 59.3(11) . . . . ?
C10 C6 C7 Fe1 -61.9(11) . . . . ?
C6 C7 C8 C9 1.5(19) . . . . ?
Fe1 C7 C8 C9 59.4(11) . . . . ?
C6 C7 C8 Fe1 -58.0(11) . . . . ?
C7 C8 C9 C10 0.2(18) . . . . ?
Fe1 C8 C9 C10 59.5(10) . . . . ?
C7 C8 C9 Fe1 -59.3(11) . . . . ?
C8 C9 C10 C6 -1.9(17) . . . . ?
Fe1 C9 C10 C6 57.5(10) . . . . ?
C8 C9 C10 Fe1 -59.3(11) . . . . ?
C7 C6 C10 C9 2.8(17) . . . . ?
Fe1 C6 C10 C9 -58.9(10) . . . . ?
C7 C6 C10 Fe1 61.7(11) . . . . ?
C12 N1 C11 C1 52.8(15) . . . . ?
S1 N1 C11 C1 -143.4(10) . . . . ?
C5 C1 C11 N1 -19.8(18) . . . . ?
C2 C1 C11 N1 165.4(13) . . . . ?
Fe1 C1 C11 N1 72.7(14) . . . . ?
C11 N1 C12 C13 -65.8(15) . . . . ?
S1 N1 C12 C13 130.7(11) . . . . ?
C1 C5 C13 C14 -179.0(14) . . . . ?
C4 C5 C13 C14 -3(2) . . . . ?
Fe1 C5 C13 C14 94.5(17) . . . . ?
C1 C5 C13 C12 -7.0(18) . . . . ?
C4 C5 C13 C12 168.9(13) . . . . ?
Fe1 C5 C13 C12 -93.5(14) . . . . ?
N1 C12 C13 C14 -149.0(13) . . . . ?
N1 C12 C13 C5 38.5(15) . . . . ?
C5 C13 C14 C21 -11(2) . . . . ?
C12 C13 C14 C21 177.3(12) . . . . ?
C5 C13 C14 C15 167.3(13) . . . . ?
C12 C13 C14 C15 -4(2) . . . . ?
C13 C14 C15 C20 -94.0(16) . . . . ?
C21 C14 C15 C20 84.7(16) . . . . ?
C13 C14 C15 C16 88.5(17) . . . . ?
C21 C14 C15 C16 -92.8(15) . . . . ?
C20 C15 C16 C17 2(2) . . . . ?
C14 C15 C16 C17 179.6(13) . . . . ?
C15 C16 C17 C18 -3(2) . . . . ?
C16 C17 C18 C19 3(2) . . . . ?
C17 C18 C19 C20 -1(2) . . . . ?
C16 C15 C20 C19 0(2) . . . . ?
C14 C15 C20 C19 -177.8(13) . . . . ?
C18 C19 C20 C15 0(2) . . . . ?
C13 C14 C21 C26 113.3(16) . . . . ?
C15 C14 C21 C26 -65.4(17) . . . . ?
C13 C14 C21 C22 -68.4(18) . . . . ?
C15 C14 C21 C22 112.9(13) . . . . ?
C26 C21 C22 C23 -2(2) . . . . ?
C14 C21 C22 C23 179.2(12) . . . . ?
C21 C22 C23 C24 1(2) . . . . ?
C22 C23 C24 C25 0(2) . . . . ?
C23 C24 C25 C26 0(2) . . . . ?
C22 C21 C26 C25 3(2) . . . . ?
C14 C21 C26 C25 -178.6(13) . . . . ?
C24 C25 C26 C21 -2(2) . . . . ?
O2B S1 C27 F1 176(6) . . . . ?
O1 S1 C27 F1 52.0(11) . . . . ?
O2A S1 C27 F1 -178.3(12) . . . . ?
N1 S1 C27 F1 -62.9(10) . . . . ?
O2B S1 C27 F3 -65(6) . . . . ?
O1 S1 C27 F3 170.9(9) . . . . ?
O2A S1 C27 F3 -59.4(13) . . . . ?
N1 S1 C27 F3 56.0(11) . . . . ?
O2B S1 C27 F2 54(6) . . . . ?
O1 S1 C27 F2 -69.8(11) . . . . ?
O2A S1 C27 F2 59.9(13) . . . . ?
N1 S1 C27 F2 175.2(9) . . . . ?
